data_7038176
loop_
_publ_author_name
'Fan, Qi-Jia'
'Zhang, Wen-Ying'
'Lin, Yue-Jian'
'Jin, Guo-Xin'

_publ_section_title
;
 Construction of tetranuclear metallacycles based on half-sandwich Ir, Rh
 fragments and pyridyl-substituted ligands with different coordinate
 vectors.
;
_journal_issue 11
_journal_name_full 'Dalton transactions (Cambridge, England : 2003)'
_journal_page_first 4534
_journal_page_last 4540
_journal_paper_doi 10.1039/c6dt00171h
_journal_volume 45
_journal_year 2016
_chemical_formula_sum 'C84 H88 F12 N8 O16 Rh4 S4'
_chemical_formula_weight 2233.50
_chemical_name_systematic
; 
 ? 
;
_space_group_crystal_system tetragonal
_space_group_IT_number 86
_space_group_name_Hall '-P 4bc'
_space_group_name_H-M_alt 'P 42/n'
_symmetry_space_group_name_Hall '-P 4bc'
_symmetry_space_group_name_H-M 'P 42/n :2'
_atom_sites_solution_hydrogens geom
_audit_creation_method SHELXL-2013
_audit_update_record
;
2016-01-07 deposited with the CCDC.
2016-01-27 downloaded from the CCDC.
;
_cell_angle_alpha 90
_cell_angle_beta 90
_cell_angle_gamma 90
_cell_formula_units_Z 2
_cell_length_a 19.927(3)
_cell_length_b 19.927(3)
_cell_length_c 12.252(2)
_cell_measurement_reflns_used 1925
_cell_measurement_temperature 173(2)
_cell_measurement_theta_max 22.44
_cell_measurement_theta_min 2.63
_cell_volume 4865.1(13)
_computing_cell_refinement 'Bruker SAINT'
_computing_data_collection 'Bruker APEX2'
_computing_data_reduction 'Bruker SAINT'
_computing_molecular_graphics 'Bruker SHELXTL'
_computing_publication_material 'Bruker SHELXTL'
_computing_structure_refinement 'SHELXL-2013 (Sheldrick, 2013)'
_computing_structure_solution 'SHELXS-97 (Sheldrick, 2008)'
_diffrn_ambient_temperature 173(2)
_diffrn_measured_fraction_theta_full 0.989
_diffrn_measured_fraction_theta_max 0.982
_diffrn_measurement_device_type 'Bruker APEX-II CCD'
_diffrn_measurement_method '\f and \w scans'
_diffrn_radiation_type MoK\a
_diffrn_radiation_wavelength 0.71073
_diffrn_reflns_av_R_equivalents 0.0941
_diffrn_reflns_av_unetI/netI 0.1168
_diffrn_reflns_Laue_measured_fraction_full 0.989
_diffrn_reflns_Laue_measured_fraction_max 0.982
_diffrn_reflns_limit_h_max 25
_diffrn_reflns_limit_h_min -18
_diffrn_reflns_limit_k_max 18
_diffrn_reflns_limit_k_min -25
_diffrn_reflns_limit_l_max 15
_diffrn_reflns_limit_l_min -11
_diffrn_reflns_number 21157
_diffrn_reflns_point_group_measured_fraction_full 0.989
_diffrn_reflns_point_group_measured_fraction_max 0.982
_diffrn_reflns_theta_full 25.242
_diffrn_reflns_theta_max 27.391
_diffrn_reflns_theta_min 1.951
_exptl_absorpt_coefficient_mu 0.839
_exptl_absorpt_correction_T_max 0.746
_exptl_absorpt_correction_T_min 0.656
_exptl_absorpt_correction_type multi-scan
_exptl_absorpt_process_details sadabs
_exptl_crystal_colour yellow
_exptl_crystal_density_diffrn 1.525
_exptl_crystal_description block
_exptl_crystal_F_000 2256
_exptl_crystal_size_max 0.120
_exptl_crystal_size_mid 0.080
_exptl_crystal_size_min 0.060
_platon_squeeze_details ' '
_refine_diff_density_max 0.852
_refine_diff_density_min -0.424
_refine_diff_density_rms 0.116
_refine_ls_extinction_method none
_refine_ls_goodness_of_fit_ref 0.903
_refine_ls_hydrogen_treatment constr
_refine_ls_matrix_type full
_refine_ls_number_parameters 294
_refine_ls_number_reflns 5432
_refine_ls_number_restraints 6
_refine_ls_restrained_S_all 0.902
_refine_ls_R_factor_all 0.1560
_refine_ls_R_factor_gt 0.0647
_refine_ls_shift/su_max 0.002
_refine_ls_shift/su_mean 0.000
_refine_ls_structure_factor_coef Fsqd
_refine_ls_weighting_details
; 
 w=1/[\s^2^(Fo^2^)+(0.0914P)^2^] 
 where P=(Fo^2^+2Fc^2^)/3 
;
_refine_ls_weighting_scheme calc
_refine_ls_wR_factor_gt 0.1512
_refine_ls_wR_factor_ref 0.1845
_reflns_Friedel_coverage 0.000
_reflns_number_gt 2401
_reflns_number_total 5432
_reflns_threshold_expression 'I > 2\s(I)'
_cod_data_source_file c6dt00171h1.cif
_cod_data_source_block 3b
_cod_depositor_comments 'Adding full bibliography for 7038175--7038178.cif.'
_cod_original_cell_volume 4865.1(19)
_cod_database_code 7038176
_shelx_space_group_comment
; 
The symmetry employed for this shelxl refinement is uniquely defined 
by the following loop, which should always be used as a source of 
symmetry information in preference to the above space-group names. 
They are only intended as comments. 
;
_shelx_estimated_absorpt_t_min 0.906
_shelx_estimated_absorpt_t_max 0.951
_shelxl_version_number 2013-2

loop_
_space_group_symop_operation_xyz
'x, y, z'
'-x+1/2, -y+1/2, z'
'-y, x+1/2, z+1/2'
'y+1/2, -x, z+1/2'
'-x, -y, -z'
'x-1/2, y-1/2, -z'
'y, -x-1/2, -z-1/2'
'-y-1/2, x, -z-1/2'

loop_
_atom_site_label
_atom_site_type_symbol
_atom_site_fract_x
_atom_site_fract_y
_atom_site_fract_z
_atom_site_U_iso_or_equiv
_atom_site_adp_type
_atom_site_occupancy
_atom_site_site_symmetry_order
_atom_site_calc_flag
_atom_site_refinement_flags_posn
_atom_site_refinement_flags_adp
Rh1 Rh 0.96346(3) 0.34892(3) 0.12293(4) 0.0428(2) Uani 1 1 d . .
N1 N 1.0380(3) 0.3379(3) 0.0090(4) 0.0538(16) Uani 1 1 d . .
N2 N 1.2635(3) 0.4923(3) 0.3008(4) 0.0443(14) Uani 1 1 d . .
O1 O 1.0452(2) 0.4002(2) 0.1967(4) 0.0475(12) Uani 1 1 d . .
O2 O 1.0079(4) 0.2557(4) 0.6173(6) 0.109(2) Uani 1 1 d . .
O3 O 0.9103(4) 0.2846(3) 0.7136(5) 0.101(2) Uani 1 1 d . .
O4 O 0.9098(3) 0.2795(3) 0.5143(5) 0.091(2) Uani 1 1 d . .
S1 S 0.94363(12) 0.29113(11) 0.61384(17) 0.0657(6) Uani 1 1 d . .
F1 F 1.0052(3) 0.3903(3) 0.5166(5) 0.111(2) Uani 1 1 d . .
F2 F 0.9147(4) 0.4159(3) 0.6058(6) 0.136(3) Uani 1 1 d . U
F3 F 1.0085(3) 0.3954(3) 0.6908(4) 0.118(2) Uani 1 1 d . .
C1 C 1.0483(5) 0.3072(4) -0.0900(6) 0.068(2) Uani 1 1 d . .
H1 H 1.0135 0.2889 -0.1338 0.081 Uiso 1 1 calc R U
C2 C 1.1168(6) 0.3062(5) -0.1188(8) 0.096(3) Uani 1 1 d . .
H2 H 1.1360 0.2876 -0.1830 0.116 Uiso 1 1 calc R U
C3 C 1.1501(5) 0.3378(5) -0.0343(8) 0.084(3) Uani 1 1 d . .
H3 H 1.1973 0.3440 -0.0294 0.101 Uiso 1 1 calc R U
C4 C 1.1010(4) 0.3603(4) 0.0461(7) 0.058(2) Uani 1 1 d . .
C5 C 1.1002(4) 0.3945(3) 0.1450(5) 0.0443(17) Uani 1 1 d . .
C6 C 1.2119(4) 0.4713(4) 0.3555(6) 0.0522(19) Uani 1 1 d . .
H6 H 1.2113 0.4772 0.4324 0.063 Uiso 1 1 calc R U
C7 C 1.1563(4) 0.4399(4) 0.3043(6) 0.058(2) Uani 1 1 d . .
H7 H 1.1174 0.4288 0.3455 0.069 Uiso 1 1 calc R U
C8 C 1.1589(3) 0.4259(3) 0.1975(5) 0.0385(15) Uani 1 1 d . .
C9 C 1.2151(4) 0.4466(4) 0.1405(6) 0.058(2) Uani 1 1 d . .
H9 H 1.2187 0.4384 0.0644 0.069 Uiso 1 1 calc R U
C10 C 1.2662(4) 0.4793(4) 0.1955(6) 0.0535(19) Uani 1 1 d . .
H10 H 1.3047 0.4930 0.1557 0.064 Uiso 1 1 calc R U
C11 C 0.8963(3) 0.4317(3) 0.1153(6) 0.0471(17) Uani 1 1 d . .
C12 C 0.8863(3) 0.3903(4) 0.0240(6) 0.0480(19) Uani 1 1 d . .
C13 C 0.8666(4) 0.3257(4) 0.0613(7) 0.054(2) Uani 1 1 d . .
C14 C 0.8628(3) 0.3289(4) 0.1780(6) 0.0489(18) Uani 1 1 d . .
C15 C 0.8813(3) 0.3943(4) 0.2105(5) 0.0468(18) Uani 1 1 d . .
C16 C 0.9170(4) 0.5031(4) 0.1170(6) 0.066(2) Uani 1 1 d . .
H16A H 0.9369 0.5150 0.0465 0.099 Uiso 1 1 calc R U
H16B H 0.9502 0.5100 0.1751 0.099 Uiso 1 1 calc R U
H16C H 0.8778 0.5315 0.1307 0.099 Uiso 1 1 calc R U
C17 C 0.8936(4) 0.4120(4) -0.0956(5) 0.062(2) Uani 1 1 d . .
H17A H 0.8497 0.4258 -0.1240 0.093 Uiso 1 1 calc R U
H17B H 0.9107 0.3743 -0.1388 0.093 Uiso 1 1 calc R U
H17C H 0.9250 0.4497 -0.1005 0.093 Uiso 1 1 calc R U
C18 C 0.8476(4) 0.2681(4) -0.0119(8) 0.079(3) Uani 1 1 d . .
H18A H 0.8534 0.2257 0.0276 0.119 Uiso 1 1 calc R U
H18B H 0.8766 0.2682 -0.0766 0.119 Uiso 1 1 calc R U
H18C H 0.8007 0.2728 -0.0344 0.119 Uiso 1 1 calc R U
C19 C 0.8417(4) 0.2735(4) 0.2487(7) 0.073(2) Uani 1 1 d . .
H19A H 0.8683 0.2741 0.3160 0.109 Uiso 1 1 calc R U
H19B H 0.8486 0.2308 0.2108 0.109 Uiso 1 1 calc R U
H19C H 0.7940 0.2787 0.2667 0.109 Uiso 1 1 calc R U
C20 C 0.8817(4) 0.4201(4) 0.3233(6) 0.061(2) Uani 1 1 d . .
H20A H 0.9225 0.4466 0.3353 0.092 Uiso 1 1 calc R U
H20B H 0.8808 0.3824 0.3745 0.092 Uiso 1 1 calc R U
H20C H 0.8422 0.4485 0.3350 0.092 Uiso 1 1 calc R U
C21 C 0.9740(7) 0.3754(6) 0.6074(8) 0.102(4) Uani 1 1 d . .

loop_
_atom_site_aniso_label
_atom_site_aniso_U_11
_atom_site_aniso_U_22
_atom_site_aniso_U_33
_atom_site_aniso_U_23
_atom_site_aniso_U_13
_atom_site_aniso_U_12
Rh1 0.0422(4) 0.0433(4) 0.0428(3) 0.0036(3) -0.0042(3) -0.0010(3)
N1 0.064(4) 0.060(4) 0.037(3) -0.001(3) -0.002(3) -0.001(3)
N2 0.039(3) 0.058(4) 0.036(3) 0.004(3) -0.011(3) -0.018(3)
O1 0.041(3) 0.052(3) 0.050(3) -0.001(2) 0.005(2) -0.004(2)
O2 0.104(6) 0.105(5) 0.119(6) -0.022(4) -0.010(5) 0.029(4)
O3 0.160(6) 0.086(5) 0.057(4) -0.011(3) 0.040(4) -0.029(4)
O4 0.129(6) 0.078(4) 0.067(4) 0.007(3) -0.028(4) -0.018(4)
S1 0.0826(16) 0.0649(14) 0.0496(12) -0.0097(11) -0.0005(11) -0.0077(11)
F1 0.156(6) 0.105(5) 0.072(4) 0.011(3) 0.002(4) -0.057(4)
F2 0.178(7) 0.088(5) 0.143(6) -0.008(4) -0.032(5) 0.035(5)
F3 0.192(6) 0.092(4) 0.070(4) -0.010(3) -0.036(4) -0.060(4)
C1 0.082(7) 0.070(6) 0.050(5) -0.005(4) -0.003(4) -0.001(5)
C2 0.100(8) 0.126(9) 0.063(6) -0.036(6) 0.005(6) 0.003(7)
C3 0.068(7) 0.090(8) 0.094(8) 0.000(6) 0.024(5) 0.001(5)
C4 0.063(6) 0.051(5) 0.061(5) 0.014(4) -0.003(4) -0.003(4)
C5 0.066(5) 0.034(4) 0.033(4) 0.011(3) -0.001(3) 0.001(3)
C6 0.049(5) 0.062(5) 0.046(4) -0.015(3) -0.001(3) -0.005(4)
C7 0.044(5) 0.078(6) 0.051(5) 0.002(4) 0.008(4) 0.000(4)
C8 0.033(4) 0.043(4) 0.039(4) 0.002(3) -0.001(3) -0.007(3)
C9 0.069(5) 0.064(5) 0.040(4) 0.006(3) -0.008(4) -0.006(4)
C10 0.047(5) 0.061(5) 0.052(5) 0.013(4) -0.006(4) -0.008(4)
C11 0.038(4) 0.044(4) 0.059(4) 0.001(4) -0.013(4) 0.006(3)
C12 0.039(4) 0.052(5) 0.052(4) 0.004(4) -0.015(3) 0.012(4)
C13 0.040(5) 0.037(5) 0.087(6) -0.009(4) -0.011(4) 0.000(3)
C14 0.033(4) 0.060(5) 0.054(5) -0.004(4) -0.004(3) -0.002(4)
C15 0.046(4) 0.052(5) 0.043(4) 0.004(3) -0.009(3) -0.008(4)
C16 0.077(6) 0.055(5) 0.066(5) 0.000(4) -0.013(5) -0.005(4)
C17 0.077(6) 0.064(5) 0.044(4) 0.000(4) -0.009(4) 0.011(4)
C18 0.077(6) 0.053(6) 0.108(7) -0.010(5) -0.019(6) -0.010(5)
C19 0.057(6) 0.070(6) 0.092(7) 0.017(5) 0.005(5) -0.015(4)
C20 0.061(5) 0.066(6) 0.057(5) -0.001(4) 0.000(4) 0.003(4)
C21 0.170(13) 0.083(8) 0.053(6) 0.013(5) -0.005(7) -0.033(8)

loop_
_atom_type_symbol
_atom_type_description
_atom_type_scat_dispersion_real
_atom_type_scat_dispersion_imag
_atom_type_scat_source
C C 0.0033 0.0016 'International Tables Vol C Tables 4.2.6.8 and 6.1.1.4'
H H 0.0000 0.0000 'International Tables Vol C Tables 4.2.6.8 and 6.1.1.4'
N N 0.0061 0.0033 'International Tables Vol C Tables 4.2.6.8 and 6.1.1.4'
O O 0.0106 0.0060 'International Tables Vol C Tables 4.2.6.8 and 6.1.1.4'
F F 0.0171 0.0103 'International Tables Vol C Tables 4.2.6.8 and 6.1.1.4'
S S 0.1246 0.1234 'International Tables Vol C Tables 4.2.6.8 and 6.1.1.4'
Rh Rh -1.1178 0.9187 'International Tables Vol C Tables 4.2.6.8 and 6.1.1.4'

loop_
_geom_angle_atom_site_label_1
_geom_angle_atom_site_label_2
_geom_angle_atom_site_label_3
_geom_angle
_geom_angle_site_symmetry_1
_geom_angle_site_symmetry_3
N1 Rh1 C12 100.2(3) . .
N1 Rh1 C13 113.2(3) . .
C12 Rh1 C13 39.1(3) . .
N1 Rh1 O1 77.6(2) . .
C12 Rh1 O1 127.6(2) . .
C13 Rh1 O1 162.3(2) . .
N1 Rh1 C11 120.6(3) . .
C12 Rh1 C11 38.6(3) . .
C13 Rh1 C11 65.2(3) . .
O1 Rh1 C11 97.4(2) . .
N1 Rh1 N2 85.0(2) . 8_746
C12 Rh1 N2 149.2(3) . 8_746
C13 Rh1 N2 111.0(3) . 8_746
O1 Rh1 N2 83.1(2) . 8_746
C11 Rh1 N2 154.0(2) . 8_746
N1 Rh1 C14 150.3(3) . .
C12 Rh1 C14 65.0(3) . .
C13 Rh1 C14 39.1(3) . .
O1 Rh1 C14 132.1(2) . .
C11 Rh1 C14 64.6(3) . .
N2 Rh1 C14 95.7(2) 8_746 .
N1 Rh1 C15 159.0(3) . .
C12 Rh1 C15 64.6(3) . .
C13 Rh1 C15 65.0(3) . .
O1 Rh1 C15 99.7(2) . .
C11 Rh1 C15 38.6(3) . .
N2 Rh1 C15 115.5(2) 8_746 .
C14 Rh1 C15 38.3(2) . .
C1 N1 C4 107.1(7) . .
C1 N1 Rh1 139.2(6) . .
C4 N1 Rh1 113.1(5) . .
C6 N2 C10 118.4(6) . .
C6 N2 Rh1 122.6(5) . 7_676
C10 N2 Rh1 118.5(5) . 7_676
C5 O1 Rh1 114.0(4) . .
O3 S1 O4 120.8(4) . .
O3 S1 O2 110.2(5) . .
O4 S1 O2 111.4(4) . .
O3 S1 C21 106.7(4) . .
O4 S1 C21 106.1(4) . .
O2 S1 C21 99.1(5) . .
N1 C1 C2 111.8(8) . .
C3 C2 C1 105.8(8) . .
C2 C3 C4 108.9(8) . .
C5 C4 N1 115.2(7) . .
C5 C4 C3 138.3(8) . .
N1 C4 C3 106.4(7) . .
O1 C5 C4 119.3(7) . .
O1 C5 C8 115.4(6) . .
C4 C5 C8 125.4(7) . .
N2 C6 C7 122.2(6) . .
C8 C7 C6 119.6(7) . .
C7 C8 C9 117.6(6) . .
C7 C8 C5 118.9(6) . .
C9 C8 C5 123.3(6) . .
C10 C9 C8 119.4(7) . .
N2 C10 C9 122.6(7) . .
C12 C11 C15 108.5(6) . .
C12 C11 C16 127.9(7) . .
C15 C11 C16 123.5(7) . .
C12 C11 Rh1 70.6(4) . .
C15 C11 Rh1 71.9(4) . .
C16 C11 Rh1 124.6(5) . .
C11 C12 C13 108.4(6) . .
C11 C12 C17 125.7(7) . .
C13 C12 C17 125.9(7) . .
C11 C12 Rh1 70.8(4) . .
C13 C12 Rh1 70.4(4) . .
C17 C12 Rh1 125.9(5) . .
C12 C13 C14 107.2(7) . .
C12 C13 C18 124.7(8) . .
C14 C13 C18 127.9(8) . .
C12 C13 Rh1 70.5(4) . .
C14 C13 Rh1 71.5(4) . .
C18 C13 Rh1 127.3(5) . .
C15 C14 C13 108.0(7) . .
C15 C14 C19 127.1(7) . .
C13 C14 C19 124.9(7) . .
C15 C14 Rh1 71.0(4) . .
C13 C14 Rh1 69.3(4) . .
C19 C14 Rh1 126.4(5) . .
C14 C15 C11 107.9(6) . .
C14 C15 C20 126.0(7) . .
C11 C15 C20 126.0(7) . .
C14 C15 Rh1 70.7(4) . .
C11 C15 Rh1 69.5(4) . .
C20 C15 Rh1 127.5(5) . .
F3 C21 F1 110.3(10) . .
F3 C21 F2 106.0(9) . .
F1 C21 F2 104.7(9) . .
F3 C21 S1 115.7(7) . .
F1 C21 S1 114.4(8) . .
F2 C21 S1 104.6(8) . .

loop_
_geom_bond_atom_site_label_1
_geom_bond_atom_site_label_2
_geom_bond_distance
_geom_bond_site_symmetry_2
Rh1 N1 2.051(6) .
Rh1 C12 2.124(6) .
Rh1 C13 2.124(7) .
Rh1 O1 2.125(4) .
Rh1 C11 2.127(6) .
Rh1 N2 2.133(5) 8_746
Rh1 C14 2.153(7) .
Rh1 C15 2.157(7) .
N1 C1 1.374(9) .
N1 C4 1.408(9) .
N2 C6 1.297(8) .
N2 C10 1.317(8) .
N2 Rh1 2.133(5) 7_676
O1 C5 1.270(8) .
O2 S1 1.463(7) .
O3 S1 1.397(6) .
O4 S1 1.413(6) .
S1 C21 1.786(11) .
F1 C21 1.309(11) .
F2 C21 1.431(13) .
F3 C21 1.295(11) .
C1 C2 1.408(12) .
C2 C3 1.383(12) .
C3 C4 1.459(11) .
C4 C5 1.390(10) .
C5 C8 1.474(9) .
C6 C7 1.420(9) .
C7 C8 1.338(9) .
C8 C9 1.383(9) .
C9 C10 1.384(9) .
C11 C12 1.404(9) .
C11 C15 1.416(9) .
C11 C16 1.481(9) .
C12 C13 1.422(10) .
C12 C17 1.535(9) .
C13 C14 1.433(10) .
C13 C18 1.506(10) .
C14 C15 1.413(9) .
C14 C19 1.465(10) .
C15 C20 1.473(9) .

loop_
_geom_torsion_atom_site_label_1
_geom_torsion_atom_site_label_2
_geom_torsion_atom_site_label_3
_geom_torsion_atom_site_label_4
_geom_torsion
_geom_torsion_site_symmetry_1
C4 N1 C1 C2 2.1(10) .
Rh1 N1 C1 C2 -167.3(6) .
N1 C1 C2 C3 -0.3(12) .
C1 C2 C3 C4 -1.6(11) .
C1 N1 C4 C5 178.4(6) .
Rh1 N1 C4 C5 -9.0(8) .
C1 N1 C4 C3 -3.0(8) .
Rh1 N1 C4 C3 169.5(5) .
C2 C3 C4 C5 -179.0(9) .
C2 C3 C4 N1 2.9(10) .
Rh1 O1 C5 C4 3.7(8) .
Rh1 O1 C5 C8 -176.4(4) .
N1 C4 C5 O1 3.5(10) .
C3 C4 C5 O1 -174.4(9) .
N1 C4 C5 C8 -176.5(6) .
C3 C4 C5 C8 5.6(14) .
C10 N2 C6 C7 -5.2(11) .
Rh1 N2 C6 C7 -177.8(5) 7_676
N2 C6 C7 C8 5.8(12) .
C6 C7 C8 C9 -3.5(11) .
C6 C7 C8 C5 -178.8(6) .
O1 C5 C8 C7 19.2(10) .
C4 C5 C8 C7 -160.8(7) .
O1 C5 C8 C9 -155.8(7) .
C4 C5 C8 C9 24.2(11) .
C7 C8 C9 C10 1.0(11) .
C5 C8 C9 C10 176.1(7) .
C6 N2 C10 C9 2.6(11) .
Rh1 N2 C10 C9 175.5(6) 7_676
C8 C9 C10 N2 -0.5(12) .
C15 C11 C12 C13 -1.5(8) .
C16 C11 C12 C13 -179.9(7) .
Rh1 C11 C12 C13 60.7(5) .
C15 C11 C12 C17 176.8(7) .
C16 C11 C12 C17 -1.7(11) .
Rh1 C11 C12 C17 -121.0(7) .
C15 C11 C12 Rh1 -62.2(5) .
C16 C11 C12 Rh1 119.3(7) .
C11 C12 C13 C14 1.5(8) .
C17 C12 C13 C14 -176.8(7) .
Rh1 C12 C13 C14 62.5(5) .
C11 C12 C13 C18 176.6(7) .
C17 C12 C13 C18 -1.7(12) .
Rh1 C12 C13 C18 -122.4(7) .
C11 C12 C13 Rh1 -61.0(5) .
C17 C12 C13 Rh1 120.7(7) .
C12 C13 C14 C15 -1.0(8) .
C18 C13 C14 C15 -175.9(7) .
Rh1 C13 C14 C15 60.8(5) .
C12 C13 C14 C19 177.6(7) .
C18 C13 C14 C19 2.7(13) .
Rh1 C13 C14 C19 -120.7(7) .
C12 C13 C14 Rh1 -61.8(5) .
C18 C13 C14 Rh1 123.3(8) .
C13 C14 C15 C11 0.1(8) .
C19 C14 C15 C11 -178.4(7) .
Rh1 C14 C15 C11 59.8(5) .
C13 C14 C15 C20 177.4(7) .
C19 C14 C15 C20 -1.1(12) .
Rh1 C14 C15 C20 -122.8(7) .
C13 C14 C15 Rh1 -59.8(5) .
C19 C14 C15 Rh1 121.8(8) .
C12 C11 C15 C14 0.9(8) .
C16 C11 C15 C14 179.4(6) .
Rh1 C11 C15 C14 -60.6(5) .
C12 C11 C15 C20 -176.5(7) .
C16 C11 C15 C20 2.1(11) .
Rh1 C11 C15 C20 122.1(7) .
C12 C11 C15 Rh1 61.4(5) .
C16 C11 C15 Rh1 -120.0(7) .
O3 S1 C21 F3 51.8(11) .
O4 S1 C21 F3 -178.1(9) .
O2 S1 C21 F3 -62.6(10) .
O3 S1 C21 F1 -178.3(9) .
O4 S1 C21 F1 -48.2(11) .
O2 S1 C21 F1 67.3(10) .
O3 S1 C21 F2 -64.4(7) .
O4 S1 C21 F2 65.7(7) .
O2 S1 C21 F2 -178.8(6) .

loop_
_platon_squeeze_void_nr
_platon_squeeze_void_average_x
_platon_squeeze_void_average_y
_platon_squeeze_void_average_z
_platon_squeeze_void_volume
_platon_squeeze_void_count_electrons
1 0.250 0.250 -0.066 359.9 9.0
2 0.750 0.750 0.018 360.0 8.4
